data_7010408
loop_
_publ_author_name
'Takayama, Chikako'
'Yamaguchi, Yoshitaka'
'Mise, Takaya'
'Suzuki, Noriyuki'

_publ_section_title
;
 Electronic effects in homogeneous Ziegler--Natta catalysts: Zr--Rh
 early--late heterobimetallic complexes&#x200A;&#x2020;
;
_journal_issue 6
_journal_name_full 'Journal of the Chemical Society, Dalton Transactions'
_journal_page_first 948
_journal_paper_doi 10.1039/b008491n
_journal_year 2001
_chemical_formula_moiety 'C22 H30 Cl2 Si Zr '
_chemical_formula_sum 'C22 H30 Cl2 Si Zr'
_chemical_formula_weight 484.69
_space_group_IT_number 2
_symmetry_cell_setting triclinic
_symmetry_Int_Tables_number 2
_symmetry_space_group_name_Hall '-P 1'
_symmetry_space_group_name_H-M 'P -1'
_cell_angle_alpha 73.448(5)
_cell_angle_beta 89.832(7)
_cell_angle_gamma 63.875(5)
_cell_formula_units_Z 2
_cell_length_a 9.7793(8)
_cell_length_b 10.2885(5)
_cell_length_c 12.913(1)
_cell_measurement_reflns_used 22
_cell_measurement_temperature 296.2
_cell_measurement_theta_max 18.1
_cell_measurement_theta_min 10.5
_cell_volume 1106.77(15)
_computing_data_reduction 'teXsan Ver. 1.10'
_computing_publication_material 'teXsan Ver. 1.10'
_computing_structure_refinement 'teXsan Ver. 1.10'
_computing_structure_solution SIR92
_diffrn_measured_fraction_theta_full 1.0016
_diffrn_measured_fraction_theta_max 1.0016
_diffrn_radiation_type 'Mo K\a'
_diffrn_radiation_wavelength 0.7107
_diffrn_reflns_av_R_equivalents 0.010
_diffrn_reflns_limit_h_max 12
_diffrn_reflns_limit_h_min 0
_diffrn_reflns_limit_k_max 13
_diffrn_reflns_limit_k_min -11
_diffrn_reflns_limit_l_max 16
_diffrn_reflns_limit_l_min -16
_diffrn_reflns_number 5366
_diffrn_reflns_theta_full 27.48
_diffrn_reflns_theta_max 27.48
_exptl_absorpt_coefficient_mu 0.796
_exptl_absorpt_correction_type none
_exptl_crystal_colour colorless
_exptl_crystal_density_diffrn 1.454
_exptl_crystal_density_method 'not measured'
_exptl_crystal_description cube
_exptl_crystal_size_max 0.580
_exptl_crystal_size_mid 0.290
_exptl_crystal_size_min 0.140
_refine_diff_density_max 0.46
_refine_diff_density_min -0.41
_refine_ls_extinction_coef 0.011(2)
_refine_ls_extinction_method 'Zachariasen(1967) type 2 Gaussian isotropic'
_refine_ls_goodness_of_fit_ref 1.252
_refine_ls_hydrogen_treatment noref
_refine_ls_number_parameters 236
_refine_ls_number_reflns 4581
_refine_ls_R_factor_gt 0.0291
_refine_ls_shift/su_max 0.3269
_refine_ls_structure_factor_coef F
_refine_ls_weighting_details 'w = 1/[\s^2^(Fo) + 0.00099|Fo|^2^]'
_refine_ls_weighting_scheme calc
_refine_ls_wR_factor_ref 0.0475
_reflns_number_gt 4581
_reflns_number_total 5071
_reflns_threshold_expression F^2^>2.0\s(F^2^)
_cod_data_source_file b008491n.txt
_cod_data_source_block yam732/(vinyl)2Si(CpMe4)2Z
_cod_original_cell_volume 1106.8(2)
_cod_original_sg_symbol_H-M 'P -1         '
_cod_original_formula_sum 'C22 H30 Cl2 Si Zr '
_cod_database_code 7010408

loop_
_symmetry_equiv_pos_as_xyz
x,y,z
-x,-y,-z

loop_
_atom_site_label
_atom_site_type_symbol
_atom_site_fract_x
_atom_site_fract_y
_atom_site_fract_z
_atom_site_U_iso_or_equiv
_atom_site_adp_type
_atom_site_occupancy
_atom_site_calc_flag
_atom_site_refinement_flags
_atom_site_disorder_assembly
_atom_site_disorder_group
Zr Zr 0.72123(2) 0.03991(2) 0.22396(1) 0.03094(6) Uani 1.00 d . . .
Cl(1) Cl 0.55929(8) -0.08002(8) 0.29401(6) 0.0602(2) Uani 1.00 d . . .
Cl(2) Cl 0.82873(7) -0.08953(7) 0.09044(5) 0.0532(2) Uani 1.00 d . . .
Si Si 0.78641(7) 0.29865(7) 0.28530(6) 0.0429(2) Uani 1.00 d . . .
C(1) C 0.7098(4) 0.3915(3) 0.3911(3) 0.0638(9) Uani 1.00 d . . .
C(2) C 0.6039(6) 0.5263(4) 0.3787(3) 0.095(1) Uani 1.00 d . . .
C(3) C 0.9171(4) 0.3779(4) 0.2219(3) 0.0701(10) Uani 1.00 d . . .
C(4) C 0.8992(4) 0.5108(4) 0.2011(4) 0.096(1) Uani 1.00 d . . .
C(5) C 0.8831(2) 0.0853(2) 0.3412(2) 0.0375(5) Uani 1.00 d . . .
C(6) C 0.9889(2) -0.0166(2) 0.2889(2) 0.0383(5) Uani 1.00 d . . .
C(7) C 0.9927(2) -0.1621(2) 0.3329(2) 0.0417(5) Uani 1.00 d . . .
C(8) C 0.8901(3) -0.1527(3) 0.4096(2) 0.0439(5) Uani 1.00 d . . .
C(9) C 0.8216(2) -0.0020(2) 0.4158(2) 0.0405(5) Uani 1.00 d . . .
C(10) C 1.0946(3) 0.0093(3) 0.2106(2) 0.0521(7) Uani 1.00 d . . .
C(11) C 1.1019(3) -0.3043(3) 0.3086(2) 0.0583(7) Uani 1.00 d . . .
C(12) C 0.8667(4) -0.2818(3) 0.4810(2) 0.0655(8) Uani 1.00 d . . .
C(13) C 0.7192(3) 0.0430(3) 0.4989(2) 0.0568(7) Uani 1.00 d . . .
C(14) C 0.6366(2) 0.3161(2) 0.1830(2) 0.0374(5) Uani 1.00 d . . .
C(15) C 0.6659(2) 0.2888(2) 0.0804(2) 0.0405(5) Uani 1.00 d . . .
C(16) C 0.5541(3) 0.2524(2) 0.0451(2) 0.0446(5) Uani 1.00 d . . .
C(17) C 0.4533(2) 0.2575(3) 0.1240(2) 0.0447(6) Uani 1.00 d . . .
C(18) C 0.5030(2) 0.2944(2) 0.2093(2) 0.0399(5) Uani 1.00 d . . .
C(19) C 0.7812(3) 0.3110(3) 0.0097(2) 0.0567(7) Uani 1.00 d . . .
C(20) C 0.5346(4) 0.2320(4) -0.0629(2) 0.0662(8) Uani 1.00 d . . .
C(21) C 0.3087(3) 0.2421(4) 0.1146(3) 0.0643(8) Uani 1.00 d . . .
C(22) C 0.4129(3) 0.3225(3) 0.3022(2) 0.0539(7) Uani 1.00 d . . .
H(1) H 0.7587 0.3285 0.4662 0.0724 Uiso 1.00 calc . . .
H(2) H 1.0081 0.3059 0.2012 0.0794 Uiso 1.00 calc . . .
H(3) H 0.5750 0.5615 0.4413 0.1075 Uiso 1.00 calc . . .
H(4) H 0.5529 0.5935 0.3087 0.1075 Uiso 1.00 calc . . .
H(5) H 0.8146 0.5848 0.2182 0.1175 Uiso 1.00 calc . . .
H(6) H 0.9778 0.5349 0.1673 0.1175 Uiso 1.00 calc . . .
H(7) H 1.1984 -0.0536 0.2423 0.0622 Uiso 1.00 calc . . .
H(8) H 1.0771 -0.0128 0.1458 0.0622 Uiso 1.00 calc . . .
H(9) H 1.0735 0.1139 0.1899 0.0622 Uiso 1.00 calc . . .
H(10) H 1.0839 -0.3862 0.3471 0.0693 Uiso 1.00 calc . . .
H(11) H 1.0898 -0.2885 0.2325 0.0693 Uiso 1.00 calc . . .
H(12) H 1.2059 -0.3268 0.3315 0.0693 Uiso 1.00 calc . . .
H(13) H 0.7587 -0.2584 0.4730 0.0795 Uiso 1.00 calc . . .
H(14) H 0.9226 -0.3730 0.4621 0.0795 Uiso 1.00 calc . . .
H(15) H 0.8982 -0.3026 0.5562 0.0795 Uiso 1.00 calc . . .
H(16) H 0.6851 0.1478 0.4905 0.0677 Uiso 1.00 calc . . .
H(17) H 0.6317 0.0265 0.4904 0.0677 Uiso 1.00 calc . . .
H(18) H 0.7740 -0.0169 0.5705 0.0677 Uiso 1.00 calc . . .
H(19) H 0.8430 0.2175 -0.0068 0.0681 Uiso 1.00 calc . . .
H(20) H 0.7308 0.3900 -0.0561 0.0681 Uiso 1.00 calc . . .
H(21) H 0.8475 0.3322 0.0476 0.0681 Uiso 1.00 calc . . .
H(22) H 0.4505 0.2096 -0.0673 0.0781 Uiso 1.00 calc . . .
H(23) H 0.5116 0.3256 -0.1201 0.0781 Uiso 1.00 calc . . .
H(24) H 0.6251 0.1530 -0.0728 0.0781 Uiso 1.00 calc . . .
H(25) H 0.2212 0.3331 0.1105 0.0757 Uiso 1.00 calc . . .
H(26) H 0.3006 0.2145 0.0500 0.0757 Uiso 1.00 calc . . .
H(27) H 0.3115 0.1610 0.1762 0.0757 Uiso 1.00 calc . . .
H(28) H 0.4654 0.3462 0.3507 0.0625 Uiso 1.00 calc . . .
H(29) H 0.3135 0.4053 0.2750 0.0625 Uiso 1.00 calc . . .
H(30) H 0.4043 0.2335 0.3414 0.0625 Uiso 1.00 calc . . .

loop_
_atom_site_aniso_label
_atom_site_aniso_U_11
_atom_site_aniso_U_22
_atom_site_aniso_U_33
_atom_site_aniso_U_12
_atom_site_aniso_U_13
_atom_site_aniso_U_23
Zr 0.0329(1) 0.0287(1) 0.0333(1) -0.01472(9) 0.00954(8) -0.01142(8)
Cl(1) 0.0578(4) 0.0576(4) 0.0720(4) -0.0398(3) 0.0129(3) -0.0076(3)
Cl(2) 0.0599(4) 0.0493(3) 0.0467(3) -0.0145(3) 0.0102(3) -0.0273(3)
Si 0.0455(3) 0.0406(3) 0.0564(4) -0.0252(3) 0.0175(3) -0.0254(3)
C(1) 0.080(2) 0.060(2) 0.067(2) -0.034(1) 0.019(1) -0.039(1)
C(2) 0.141(4) 0.060(2) 0.085(2) -0.037(2) 0.052(2) -0.038(2)
C(3) 0.064(2) 0.063(2) 0.111(3) -0.045(1) 0.035(2) -0.041(2)
C(4) 0.073(2) 0.070(2) 0.146(4) -0.048(2) 0.017(2) -0.007(2)
C(5) 0.0368(10) 0.043(1) 0.0393(10) -0.0204(8) 0.0089(8) -0.0182(8)
C(6) 0.0332(9) 0.043(1) 0.040(1) -0.0158(8) 0.0094(8) -0.0173(9)
C(7) 0.040(1) 0.037(1) 0.039(1) -0.0101(8) 0.0040(8) -0.0109(8)
C(8) 0.046(1) 0.042(1) 0.035(1) -0.0171(9) 0.0056(9) -0.0057(9)
C(9) 0.042(1) 0.045(1) 0.0339(10) -0.0184(9) 0.0080(8) -0.0135(8)
C(10) 0.041(1) 0.059(1) 0.059(1) -0.023(1) 0.019(1) -0.023(1)
C(11) 0.055(1) 0.040(1) 0.059(1) -0.003(1) 0.004(1) -0.017(1)
C(12) 0.073(2) 0.048(1) 0.056(2) -0.024(1) 0.006(1) 0.006(1)
C(13) 0.061(1) 0.069(2) 0.042(1) -0.027(1) 0.022(1) -0.023(1)
C(14) 0.0389(10) 0.0269(9) 0.045(1) -0.0140(8) 0.0141(8) -0.0115(8)
C(15) 0.044(1) 0.0330(10) 0.039(1) -0.0146(8) 0.0113(8) -0.0077(8)
C(16) 0.043(1) 0.037(1) 0.041(1) -0.0099(9) 0.0007(9) -0.0062(9)
C(17) 0.034(1) 0.039(1) 0.053(1) -0.0118(8) 0.0036(9) -0.0115(9)
C(18) 0.0356(10) 0.0334(10) 0.047(1) -0.0121(8) 0.0135(8) -0.0141(8)
C(19) 0.068(2) 0.056(1) 0.046(1) -0.033(1) 0.026(1) -0.010(1)
C(20) 0.072(2) 0.071(2) 0.041(1) -0.021(1) -0.004(1) -0.017(1)
C(21) 0.039(1) 0.071(2) 0.084(2) -0.026(1) 0.003(1) -0.024(2)
C(22) 0.045(1) 0.055(1) 0.063(1) -0.018(1) 0.027(1) -0.028(1)

loop_
_atom_type_symbol
_atom_type_description
_atom_type_scat_dispersion_real
_atom_type_scat_dispersion_imag
_atom_type_scat_source
C C 0.003 0.002
;International Tables for Crystallography
(1992, Vol. C, Tables 4.2.6.8 and 6.1.1.1)
;
H H 0.000 0.000
;International Tables for Crystallography
(1992, Vol. C, Table 6.1.1.2)
;
Cl Cl 0.148 0.159
;International Tables for Crystallography
(1992, Vol. C, Tables 4.2.6.8 and 6.1.1.1)
;
Si Si 0.082 0.070
;International Tables for Crystallography
(1992, Vol. C, Tables 4.2.6.8 and 6.1.1.1)
;
Zr Zr -2.967 0.560
;International Tables for Crystallography
(1992, Vol. C, Tables 4.2.6.8 and 6.1.1.1)
;

loop_
_geom_angle_atom_site_label_1
_geom_angle_atom_site_label_2
_geom_angle_atom_site_label_3
_geom_angle
_geom_angle_site_symmetry_1
_geom_angle_site_symmetry_2
_geom_angle_site_symmetry_3
_geom_angle_publ_flag
Cl(1) Zr Cl(2) 99.24(3) 1_555 1_555 1_555 yes
Cl(1) Zr C(5) 123.49(5) 1_555 1_555 1_555 yes
Cl(1) Zr C(6) 132.55(5) 1_555 1_555 1_555 yes
Cl(1) Zr C(7) 102.61(6) 1_555 1_555 1_555 yes
Cl(1) Zr C(8) 79.83(6) 1_555 1_555 1_555 yes
Cl(1) Zr C(9) 90.05(5) 1_555 1_555 1_555 yes
Cl(1) Zr C(14) 123.11(5) 1_555 1_555 1_555 yes
Cl(1) Zr C(15) 132.53(5) 1_555 1_555 1_555 yes
Cl(1) Zr C(16) 103.26(6) 1_555 1_555 1_555 yes
Cl(1) Zr C(17) 79.87(6) 1_555 1_555 1_555 yes
Cl(1) Zr C(18) 89.55(5) 1_555 1_555 1_555 yes
Cl(2) Zr C(5) 120.98(5) 1_555 1_555 1_555 yes
Cl(2) Zr C(6) 87.83(5) 1_555 1_555 1_555 yes
Cl(2) Zr C(7) 80.12(5) 1_555 1_555 1_555 yes
Cl(2) Zr C(8) 104.39(5) 1_555 1_555 1_555 yes
Cl(2) Zr C(9) 132.95(5) 1_555 1_555 1_555 yes
Cl(2) Zr C(14) 121.41(5) 1_555 1_555 1_555 yes
Cl(2) Zr C(15) 88.48(5) 1_555 1_555 1_555 yes
Cl(2) Zr C(16) 79.76(6) 1_555 1_555 1_555 yes
Cl(2) Zr C(17) 104.09(6) 1_555 1_555 1_555 yes
Cl(2) Zr C(18) 132.99(5) 1_555 1_555 1_555 yes
C(5) Zr C(6) 33.60(6) 1_555 1_555 1_555 yes
C(5) Zr C(7) 54.26(7) 1_555 1_555 1_555 yes
C(5) Zr C(8) 54.34(7) 1_555 1_555 1_555 yes
C(5) Zr C(9) 33.59(7) 1_555 1_555 1_555 yes
C(5) Zr C(14) 69.10(7) 1_555 1_555 1_555 yes
C(5) Zr C(15) 89.53(7) 1_555 1_555 1_555 yes
C(5) Zr C(16) 120.47(7) 1_555 1_555 1_555 yes
C(5) Zr C(17) 120.57(7) 1_555 1_555 1_555 yes
C(5) Zr C(18) 89.64(7) 1_555 1_555 1_555 yes
C(6) Zr C(7) 32.22(7) 1_555 1_555 1_555 yes
C(6) Zr C(8) 53.17(7) 1_555 1_555 1_555 yes
C(6) Zr C(9) 54.52(7) 1_555 1_555 1_555 yes
C(6) Zr C(14) 90.12(7) 1_555 1_555 1_555 yes
C(6) Zr C(15) 94.23(7) 1_555 1_555 1_555 yes
C(6) Zr C(16) 124.13(8) 1_555 1_555 1_555 yes
C(6) Zr C(17) 143.82(7) 1_555 1_555 1_555 yes
C(6) Zr C(18) 119.13(7) 1_555 1_555 1_555 yes
C(7) Zr C(8) 31.05(7) 1_555 1_555 1_555 yes
C(7) Zr C(9) 52.88(7) 1_555 1_555 1_555 yes
C(7) Zr C(14) 120.90(7) 1_555 1_555 1_555 yes
C(7) Zr C(15) 124.84(7) 1_555 1_555 1_555 yes
C(7) Zr C(16) 149.35(8) 1_555 1_555 1_555 yes
C(7) Zr C(17) 174.81(7) 1_555 1_555 1_555 yes
C(7) Zr C(18) 142.81(7) 1_555 1_555 1_555 yes
C(8) Zr C(9) 32.07(7) 1_555 1_555 1_555 yes
C(8) Zr C(14) 120.14(7) 1_555 1_555 1_555 yes
C(8) Zr C(15) 143.40(8) 1_555 1_555 1_555 yes
C(8) Zr C(16) 174.48(7) 1_555 1_555 1_555 yes
C(8) Zr C(17) 147.20(8) 1_555 1_555 1_555 yes
C(8) Zr C(18) 122.61(7) 1_555 1_555 1_555 yes
C(9) Zr C(14) 89.06(7) 1_555 1_555 1_555 yes
C(9) Zr C(15) 118.15(7) 1_555 1_555 1_555 yes
C(9) Zr C(16) 142.64(7) 1_555 1_555 1_555 yes
C(9) Zr C(17) 122.96(7) 1_555 1_555 1_555 yes
C(9) Zr C(18) 92.73(7) 1_555 1_555 1_555 yes
C(14) Zr C(15) 33.34(7) 1_555 1_555 1_555 yes
C(14) Zr C(16) 54.34(7) 1_555 1_555 1_555 yes
C(14) Zr C(17) 54.37(7) 1_555 1_555 1_555 yes
C(14) Zr C(18) 33.75(7) 1_555 1_555 1_555 yes
C(15) Zr C(16) 31.98(7) 1_555 1_555 1_555 yes
C(15) Zr C(17) 52.98(7) 1_555 1_555 1_555 yes
C(15) Zr C(18) 54.39(7) 1_555 1_555 1_555 yes
C(16) Zr C(17) 31.49(7) 1_555 1_555 1_555 yes
C(16) Zr C(18) 53.35(7) 1_555 1_555 1_555 yes
C(17) Zr C(18) 32.12(7) 1_555 1_555 1_555 yes
Zr Cl(1) H(13) 91.75(2) 1_555 1_555 1_555 no
Zr Cl(1) H(27) 91.46(2) 1_555 1_555 1_555 no
H(13) Cl(1) H(27) 155.20(3) 1_555 1_555 1_555 no
Zr Cl(2) H(24) 91.04(2) 1_555 1_555 1_555 no
C(1) Si C(3) 105.5(1) 1_555 1_555 1_555 yes
C(1) Si C(5) 112.9(1) 1_555 1_555 1_555 yes
C(1) Si C(14) 115.4(1) 1_555 1_555 1_555 yes
C(1) Si H(1) 21.3(1) 1_555 1_555 1_555 no
C(1) Si H(2) 122.0(1) 1_555 1_555 1_555 no
C(3) Si C(5) 113.4(1) 1_555 1_555 1_555 yes
C(3) Si C(14) 113.7(1) 1_555 1_555 1_555 yes
C(3) Si H(1) 108.5(1) 1_555 1_555 1_555 no
C(3) Si H(2) 21.16(9) 1_555 1_555 1_555 no
C(5) Si C(14) 96.24(9) 1_555 1_555 1_555 yes
C(5) Si H(1) 93.08(7) 1_555 1_555 1_555 no
C(5) Si H(2) 93.36(7) 1_555 1_555 1_555 no
C(14) Si H(1) 128.31(7) 1_555 1_555 1_555 no
C(14) Si H(2) 111.52(7) 1_555 1_555 1_555 no
H(1) Si H(2) 118.52(3) 1_555 1_555 1_555 no
Si C(1) C(2) 128.7(3) 1_555 1_555 1_555 yes
Si C(1) H(1) 115.2(2) 1_555 1_555 1_555 no
Si C(1) H(3) 153.9(2) 1_555 1_555 1_555 no
Si C(1) H(4) 103.9(2) 1_555 1_555 1_555 no
Si C(1) H(16) 85.7(1) 1_555 1_555 1_555 no
Si C(1) H(28) 83.7(1) 1_555 1_555 1_555 no
C(2) C(1) H(1) 116.1(3) 1_555 1_555 1_555 no
C(2) C(1) H(3) 25.3(2) 1_555 1_555 1_555 no
C(2) C(1) H(4) 24.7(2) 1_555 1_555 1_555 no
C(2) C(1) H(16) 123.4(3) 1_555 1_555 1_555 no
C(2) C(1) H(28) 81.9(3) 1_555 1_555 1_555 no
H(1) C(1) H(3) 90.9(2) 1_555 1_555 1_555 no
H(1) C(1) H(4) 140.9(2) 1_555 1_555 1_555 no
H(1) C(1) H(16) 57.4(2) 1_555 1_555 1_555 no
H(1) C(1) H(28) 107.6(2) 1_555 1_555 1_555 no
H(3) C(1) H(4) 50.00(7) 1_555 1_555 1_555 no
H(3) C(1) H(16) 110.7(1) 1_555 1_555 1_555 no
H(3) C(1) H(28) 89.1(1) 1_555 1_555 1_555 no
H(4) C(1) H(16) 130.0(2) 1_555 1_555 1_555 no
H(4) C(1) H(28) 76.5(1) 1_555 1_555 1_555 no
H(16) C(1) H(28) 55.57(6) 1_555 1_555 1_555 no
C(1) C(2) H(1) 27.2(2) 1_555 1_555 1_555 no
C(1) C(2) H(3) 120.5(4) 1_555 1_555 1_555 no
C(1) C(2) H(4) 120.7(3) 1_555 1_555 1_555 no
H(1) C(2) H(3) 93.2(3) 1_555 1_555 1_555 no
H(1) C(2) H(4) 147.9(3) 1_555 1_555 1_555 no
H(3) C(2) H(4) 118.8(4) 1_555 1_555 1_555 no
Si C(3) C(4) 128.0(3) 1_555 1_555 1_555 yes
Si C(3) H(2) 114.8(2) 1_555 1_555 1_555 no
Si C(3) H(5) 103.5(1) 1_555 1_555 1_555 no
Si C(3) H(6) 154.7(2) 1_555 1_555 1_555 no
Si C(3) H(9) 85.7(1) 1_555 1_555 1_555 no
Si C(3) H(21) 86.0(1) 1_555 1_555 1_555 no
C(4) C(3) H(2) 117.2(3) 1_555 1_555 1_555 no
C(4) C(3) H(5) 24.6(2) 1_555 1_555 1_555 no
C(4) C(3) H(6) 26.6(2) 1_555 1_555 1_555 no
C(4) C(3) H(9) 145.6(3) 1_555 1_555 1_555 no
C(4) C(3) H(21) 110.6(3) 1_555 1_555 1_555 no
H(2) C(3) H(5) 141.7(2) 1_555 1_555 1_555 no
H(2) C(3) H(6) 90.5(2) 1_555 1_555 1_555 no
H(2) C(3) H(9) 29.6(1) 1_555 1_555 1_555 no
H(2) C(3) H(21) 69.2(2) 1_555 1_555 1_555 no
H(5) C(3) H(6) 51.21(7) 1_555 1_555 1_555 no
H(5) C(3) H(9) 168.7(2) 1_555 1_555 1_555 no
H(5) C(3) H(21) 114.1(2) 1_555 1_555 1_555 no
H(6) C(3) H(9) 119.4(1) 1_555 1_555 1_555 no
H(6) C(3) H(21) 103.2(2) 1_555 1_555 1_555 no
H(9) C(3) H(21) 59.25(7) 1_555 1_555 1_555 no
C(3) C(4) H(2) 27.1(2) 1_555 1_555 1_555 no
C(3) C(4) H(5) 121.3(4) 1_555 1_555 1_555 no
C(3) C(4) H(6) 118.3(4) 1_555 1_555 1_555 no
H(2) C(4) H(5) 148.4(3) 1_555 1_555 1_555 no
H(2) C(4) H(6) 91.2(3) 1_555 1_555 1_555 no
H(5) C(4) H(6) 120.3(4) 1_555 1_555 1_555 no
Zr C(5) Si 97.65(8) 1_555 1_555 1_555 yes
Zr C(5) C(6) 74.8(1) 1_555 1_555 1_555 yes
Zr C(5) C(7) 66.16(7) 1_555 1_555 1_555 yes
Zr C(5) C(8) 66.10(7) 1_555 1_555 1_555 yes
Zr C(5) C(9) 75.0(1) 1_555 1_555 1_555 yes
Zr C(5) C(10) 87.17(8) 1_555 1_555 1_555 yes
Zr C(5) C(13) 88.22(9) 1_555 1_555 1_555 yes
Si C(5) C(6) 125.4(2) 1_555 1_555 1_555 yes
Si C(5) C(7) 156.0(1) 1_555 1_555 1_555 yes
Si C(5) C(8) 154.8(1) 1_555 1_555 1_555 yes
Si C(5) C(9) 124.3(2) 1_555 1_555 1_555 yes
Si C(5) C(10) 101.9(1) 1_555 1_555 1_555 yes
Si C(5) C(13) 100.7(1) 1_555 1_555 1_555 yes
C(6) C(5) C(7) 35.7(1) 1_555 1_555 1_555 yes
C(6) C(5) C(8) 70.7(1) 1_555 1_555 1_555 yes
C(6) C(5) C(9) 106.1(2) 1_555 1_555 1_555 yes
C(6) C(5) C(10) 25.9(1) 1_555 1_555 1_555 yes
C(6) C(5) C(13) 132.1(2) 1_555 1_555 1_555 yes
C(7) C(5) C(8) 35.09(8) 1_555 1_555 1_555 yes
C(7) C(5) C(9) 70.5(1) 1_555 1_555 1_555 yes
C(7) C(5) C(10) 61.48(9) 1_555 1_555 1_555 yes
C(7) C(5) C(13) 96.5(1) 1_555 1_555 1_555 yes
C(8) C(5) C(9) 35.4(1) 1_555 1_555 1_555 yes
C(8) C(5) C(10) 96.6(1) 1_555 1_555 1_555 yes
C(8) C(5) C(13) 61.48(10) 1_555 1_555 1_555 yes
C(9) C(5) C(10) 131.9(2) 1_555 1_555 1_555 yes
C(9) C(5) C(13) 26.3(1) 1_555 1_555 1_555 yes
C(10) C(5) C(13) 157.4(1) 1_555 1_555 1_555 yes
Zr C(6) C(5) 71.6(1) 1_555 1_555 1_555 yes
Zr C(6) C(7) 78.1(1) 1_555 1_555 1_555 yes
Zr C(6) C(8) 65.81(8) 1_555 1_555 1_555 yes
Zr C(6) C(9) 62.89(7) 1_555 1_555 1_555 yes
Zr C(6) C(10) 121.6(2) 1_555 1_555 1_555 yes
Zr C(6) C(11) 93.39(9) 1_555 1_555 1_555 yes
Zr C(6) H(7) 143.9(1) 1_555 1_555 1_555 no
Zr C(6) H(8) 99.15(8) 1_555 1_555 1_555 no
Zr C(6) H(9) 115.28(9) 1_555 1_555 1_555 no
C(5) C(6) C(7) 108.3(2) 1_555 1_555 1_555 yes
C(5) C(6) C(8) 73.0(1) 1_555 1_555 1_555 yes
C(5) C(6) C(9) 37.0(1) 1_555 1_555 1_555 yes
C(5) C(6) C(10) 129.3(2) 1_555 1_555 1_555 yes
C(5) C(6) C(11) 136.5(2) 1_555 1_555 1_555 yes
C(5) C(6) H(7) 134.6(2) 1_555 1_555 1_555 no
C(5) C(6) H(8) 140.5(2) 1_555 1_555 1_555 no
C(5) C(6) H(9) 103.1(1) 1_555 1_555 1_555 no
C(7) C(6) C(8) 35.3(1) 1_555 1_555 1_555 yes
C(7) C(6) C(9) 71.4(1) 1_555 1_555 1_555 yes
C(7) C(6) C(10) 122.1(2) 1_555 1_555 1_555 yes
C(7) C(6) C(11) 28.4(1) 1_555 1_555 1_555 yes
C(7) C(6) H(7) 107.1(1) 1_555 1_555 1_555 no
C(7) C(6) H(8) 107.0(1) 1_555 1_555 1_555 no
C(7) C(6) H(9) 148.4(2) 1_555 1_555 1_555 no
C(8) C(6) C(9) 36.01(8) 1_555 1_555 1_555 yes
C(8) C(6) C(10) 157.2(2) 1_555 1_555 1_555 yes
C(8) C(6) C(11) 63.7(1) 1_555 1_555 1_555 yes
C(8) C(6) H(7) 136.8(1) 1_555 1_555 1_555 no
C(8) C(6) H(8) 139.5(1) 1_555 1_555 1_555 no
C(8) C(6) H(9) 175.6(1) 1_555 1_555 1_555 no
C(9) C(6) C(10) 165.8(2) 1_555 1_555 1_555 yes
C(9) C(6) C(11) 99.6(1) 1_555 1_555 1_555 yes
C(9) C(6) H(7) 153.2(1) 1_555 1_555 1_555 no
C(9) C(6) H(8) 162.0(1) 1_555 1_555 1_555 no
C(9) C(6) H(9) 140.1(1) 1_555 1_555 1_555 no
C(10) C(6) C(11) 93.7(2) 1_555 1_555 1_555 yes
C(10) C(6) H(7) 25.7(1) 1_555 1_555 1_555 no
C(10) C(6) H(8) 26.4(1) 1_555 1_555 1_555 no
C(10) C(6) H(9) 26.3(1) 1_555 1_555 1_555 no
C(11) C(6) H(7) 80.58(9) 1_555 1_555 1_555 no
C(11) C(6) H(8) 81.05(9) 1_555 1_555 1_555 no
C(11) C(6) H(9) 120.0(1) 1_555 1_555 1_555 no
H(7) C(6) H(8) 44.82(4) 1_555 1_555 1_555 no
H(7) C(6) H(9) 44.89(5) 1_555 1_555 1_555 no
H(8) C(6) H(9) 44.89(5) 1_555 1_555 1_555 no
Zr C(7) C(5) 59.58(7) 1_555 1_555 1_555 yes
Zr C(7) C(6) 69.7(1) 1_555 1_555 1_555 yes
Zr C(7) C(8) 74.4(1) 1_555 1_555 1_555 yes
Zr C(7) C(9) 61.28(7) 1_555 1_555 1_555 yes
Zr C(7) C(10) 86.09(9) 1_555 1_555 1_555 yes
Zr C(7) C(11) 126.6(2) 1_555 1_555 1_555 yes
Zr C(7) C(12) 90.44(10) 1_555 1_555 1_555 yes
Zr C(7) H(10) 122.9(1) 1_555 1_555 1_555 no
Zr C(7) H(11) 103.59(8) 1_555 1_555 1_555 no
Zr C(7) H(12) 147.5(1) 1_555 1_555 1_555 no
Zr C(7) H(14) 100.51(8) 1_555 1_555 1_555 no
C(5) C(7) C(6) 36.0(1) 1_555 1_555 1_555 yes
C(5) C(7) C(8) 72.6(1) 1_555 1_555 1_555 yes
C(5) C(7) C(9) 36.41(8) 1_555 1_555 1_555 yes
C(5) C(7) C(10) 65.66(10) 1_555 1_555 1_555 yes
C(5) C(7) C(11) 160.2(2) 1_555 1_555 1_555 yes
C(5) C(7) C(12) 100.2(1) 1_555 1_555 1_555 yes
C(5) C(7) H(10) 172.2(1) 1_555 1_555 1_555 no
C(5) C(7) H(11) 142.8(1) 1_555 1_555 1_555 no
C(5) C(7) H(12) 137.5(1) 1_555 1_555 1_555 no
C(5) C(7) H(14) 121.1(1) 1_555 1_555 1_555 no
C(6) C(7) C(8) 108.6(2) 1_555 1_555 1_555 yes
C(6) C(7) C(9) 72.4(1) 1_555 1_555 1_555 yes
C(6) C(7) C(10) 29.7(1) 1_555 1_555 1_555 yes
C(6) C(7) C(11) 124.8(2) 1_555 1_555 1_555 yes
C(6) C(7) C(12) 136.2(2) 1_555 1_555 1_555 yes
C(6) C(7) H(10) 150.6(2) 1_555 1_555 1_555 no
C(6) C(7) H(11) 109.0(2) 1_555 1_555 1_555 no
C(6) C(7) H(12) 108.9(2) 1_555 1_555 1_555 no
C(6) C(7) H(14) 157.1(2) 1_555 1_555 1_555 no
C(8) C(7) C(9) 36.1(1) 1_555 1_555 1_555 yes
C(8) C(7) C(10) 138.2(2) 1_555 1_555 1_555 yes
C(8) C(7) C(11) 126.4(2) 1_555 1_555 1_555 yes
C(8) C(7) C(12) 27.8(1) 1_555 1_555 1_555 yes
C(8) C(7) H(10) 100.6(2) 1_555 1_555 1_555 no
C(8) C(7) H(11) 138.8(2) 1_555 1_555 1_555 no
C(8) C(7) H(12) 132.1(2) 1_555 1_555 1_555 no
C(8) C(7) H(14) 48.5(1) 1_555 1_555 1_555 no
C(9) C(7) C(10) 102.1(1) 1_555 1_555 1_555 yes
C(9) C(7) C(11) 161.9(2) 1_555 1_555 1_555 yes
C(9) C(7) C(12) 63.9(1) 1_555 1_555 1_555 yes
C(9) C(7) H(10) 136.7(1) 1_555 1_555 1_555 no
C(9) C(7) H(11) 163.9(1) 1_555 1_555 1_555 no
C(9) C(7) H(12) 150.9(1) 1_555 1_555 1_555 no
C(9) C(7) H(14) 84.67(9) 1_555 1_555 1_555 no
C(10) C(7) C(11) 95.0(2) 1_555 1_555 1_555 yes
C(10) C(7) C(12) 165.2(1) 1_555 1_555 1_555 yes
C(10) C(7) H(10) 120.9(1) 1_555 1_555 1_555 no
C(10) C(7) H(11) 81.25(10) 1_555 1_555 1_555 no
C(10) C(7) H(12) 81.85(9) 1_555 1_555 1_555 no
C(10) C(7) H(14) 172.3(1) 1_555 1_555 1_555 no
C(11) C(7) C(12) 98.6(2) 1_555 1_555 1_555 yes
C(11) C(7) H(10) 25.9(1) 1_555 1_555 1_555 no
C(11) C(7) H(11) 25.9(1) 1_555 1_555 1_555 no
C(11) C(7) H(12) 26.8(1) 1_555 1_555 1_555 no
C(11) C(7) H(14) 77.9(1) 1_555 1_555 1_555 no
C(12) C(7) H(10) 72.83(10) 1_555 1_555 1_555 no
C(12) C(7) H(11) 113.5(1) 1_555 1_555 1_555 no
C(12) C(7) H(12) 108.1(1) 1_555 1_555 1_555 no
C(12) C(7) H(14) 20.82(7) 1_555 1_555 1_555 no
H(10) C(7) H(11) 44.94(5) 1_555 1_555 1_555 no
H(10) C(7) H(12) 44.99(5) 1_555 1_555 1_555 no
H(10) C(7) H(14) 52.10(5) 1_555 1_555 1_555 no
H(11) C(7) H(12) 44.85(5) 1_555 1_555 1_555 no
H(11) C(7) H(14) 93.31(8) 1_555 1_555 1_555 no
H(12) C(7) H(14) 90.48(8) 1_555 1_555 1_555 no
Zr C(8) C(5) 59.57(7) 1_555 1_555 1_555 yes
Zr C(8) C(6) 61.02(7) 1_555 1_555 1_555 yes
Zr C(8) C(7) 74.5(1) 1_555 1_555 1_555 yes
Zr C(8) C(9) 70.1(1) 1_555 1_555 1_555 yes
Zr C(8) C(11) 91.02(9) 1_555 1_555 1_555 yes
Zr C(8) C(12) 125.6(2) 1_555 1_555 1_555 yes
Zr C(8) C(13) 87.03(9) 1_555 1_555 1_555 yes
Zr C(8) H(10) 101.42(8) 1_555 1_555 1_555 no
Zr C(8) H(13) 101.99(9) 1_555 1_555 1_555 no
Zr C(8) H(14) 121.4(1) 1_555 1_555 1_555 no
Zr C(8) H(15) 145.6(1) 1_555 1_555 1_555 no
C(5) C(8) C(6) 36.28(8) 1_555 1_555 1_555 yes
C(5) C(8) C(7) 72.4(1) 1_555 1_555 1_555 yes
C(5) C(8) C(9) 35.9(1) 1_555 1_555 1_555 yes
C(5) C(8) C(11) 100.0(1) 1_555 1_555 1_555 yes
C(5) C(8) C(12) 160.7(2) 1_555 1_555 1_555 yes
C(5) C(8) C(13) 65.5(1) 1_555 1_555 1_555 yes
C(5) C(8) H(10) 120.5(1) 1_555 1_555 1_555 no
C(5) C(8) H(13) 142.8(1) 1_555 1_555 1_555 no
C(5) C(8) H(14) 172.6(1) 1_555 1_555 1_555 no
C(5) C(8) H(15) 139.4(1) 1_555 1_555 1_555 no
C(6) C(8) C(7) 36.1(1) 1_555 1_555 1_555 yes
C(6) C(8) C(9) 72.2(1) 1_555 1_555 1_555 yes
C(6) C(8) C(11) 63.85(10) 1_555 1_555 1_555 yes
C(6) C(8) C(12) 162.1(2) 1_555 1_555 1_555 yes
C(6) C(8) C(13) 101.7(1) 1_555 1_555 1_555 yes
C(6) C(8) H(10) 84.32(9) 1_555 1_555 1_555 no
C(6) C(8) H(13) 161.8(1) 1_555 1_555 1_555 no
C(6) C(8) H(14) 136.7(1) 1_555 1_555 1_555 no
C(6) C(8) H(15) 153.2(1) 1_555 1_555 1_555 no
C(7) C(8) C(9) 108.3(2) 1_555 1_555 1_555 yes
C(7) C(8) C(11) 27.9(1) 1_555 1_555 1_555 yes
C(7) C(8) C(12) 126.3(2) 1_555 1_555 1_555 yes
C(7) C(8) C(13) 137.7(2) 1_555 1_555 1_555 yes
C(7) C(8) H(10) 48.3(1) 1_555 1_555 1_555 no
C(7) C(8) H(13) 137.8(2) 1_555 1_555 1_555 no
C(7) C(8) H(14) 100.6(2) 1_555 1_555 1_555 no
C(7) C(8) H(15) 132.7(2) 1_555 1_555 1_555 no
C(9) C(8) C(11) 135.9(2) 1_555 1_555 1_555 yes
C(9) C(8) C(12) 125.2(2) 1_555 1_555 1_555 yes
C(9) C(8) C(13) 29.7(1) 1_555 1_555 1_555 yes
C(9) C(8) H(10) 156.3(2) 1_555 1_555 1_555 no
C(9) C(8) H(13) 109.7(2) 1_555 1_555 1_555 no
C(9) C(8) H(14) 151.0(2) 1_555 1_555 1_555 no
C(9) C(8) H(15) 109.8(2) 1_555 1_555 1_555 no
C(11) C(8) C(12) 98.4(2) 1_555 1_555 1_555 yes
C(11) C(8) C(13) 164.1(1) 1_555 1_555 1_555 yes
C(11) C(8) H(10) 20.49(7) 1_555 1_555 1_555 no
C(11) C(8) H(13) 113.1(1) 1_555 1_555 1_555 no
C(11) C(8) H(14) 72.83(10) 1_555 1_555 1_555 no
C(11) C(8) H(15) 107.8(1) 1_555 1_555 1_555 no
C(12) C(8) C(13) 95.5(2) 1_555 1_555 1_555 yes
C(12) C(8) H(10) 78.0(2) 1_555 1_555 1_555 no
C(12) C(8) H(13) 26.3(1) 1_555 1_555 1_555 no
C(12) C(8) H(14) 25.8(1) 1_555 1_555 1_555 no
C(12) C(8) H(15) 25.6(1) 1_555 1_555 1_555 no
C(13) C(8) H(10) 171.3(1) 1_555 1_555 1_555 no
C(13) C(8) H(13) 82.7(1) 1_555 1_555 1_555 no
C(13) C(8) H(14) 121.4(1) 1_555 1_555 1_555 no
C(13) C(8) H(15) 82.07(10) 1_555 1_555 1_555 no
H(10) C(8) H(13) 93.51(9) 1_555 1_555 1_555 no
H(10) C(8) H(14) 52.35(5) 1_555 1_555 1_555 no
H(10) C(8) H(15) 89.76(8) 1_555 1_555 1_555 no
H(13) C(8) H(14) 44.46(5) 1_555 1_555 1_555 no
H(13) C(8) H(15) 44.44(5) 1_555 1_555 1_555 no
H(14) C(8) H(15) 44.52(5) 1_555 1_555 1_555 no
Zr C(9) C(5) 71.4(1) 1_555 1_555 1_555 yes
Zr C(9) C(6) 62.60(7) 1_555 1_555 1_555 yes
Zr C(9) C(7) 65.84(8) 1_555 1_555 1_555 yes
Zr C(9) C(8) 77.9(1) 1_555 1_555 1_555 yes
Zr C(9) C(12) 92.6(1) 1_555 1_555 1_555 yes
Zr C(9) C(13) 123.2(2) 1_555 1_555 1_555 yes
Zr C(9) H(16) 116.76(9) 1_555 1_555 1_555 no
Zr C(9) H(17) 101.18(8) 1_555 1_555 1_555 no
Zr C(9) H(18) 146.0(1) 1_555 1_555 1_555 no
C(5) C(9) C(6) 36.9(1) 1_555 1_555 1_555 yes
C(5) C(9) C(7) 73.1(1) 1_555 1_555 1_555 yes
C(5) C(9) C(8) 108.7(2) 1_555 1_555 1_555 yes
C(5) C(9) C(12) 136.7(2) 1_555 1_555 1_555 yes
C(5) C(9) C(13) 128.5(2) 1_555 1_555 1_555 yes
C(5) C(9) H(16) 102.6(1) 1_555 1_555 1_555 no
C(5) C(9) H(17) 140.7(2) 1_555 1_555 1_555 no
C(5) C(9) H(18) 133.5(2) 1_555 1_555 1_555 no
C(6) C(9) C(7) 36.21(8) 1_555 1_555 1_555 yes
C(6) C(9) C(8) 71.8(1) 1_555 1_555 1_555 yes
C(6) C(9) C(12) 99.9(1) 1_555 1_555 1_555 yes
C(6) C(9) C(13) 164.7(2) 1_555 1_555 1_555 yes
C(6) C(9) H(16) 139.5(1) 1_555 1_555 1_555 no
C(6) C(9) H(17) 163.8(1) 1_555 1_555 1_555 no
C(6) C(9) H(18) 151.3(1) 1_555 1_555 1_555 no
C(7) C(9) C(8) 35.6(1) 1_555 1_555 1_555 yes
C(7) C(9) C(12) 63.7(1) 1_555 1_555 1_555 yes
C(7) C(9) C(13) 157.3(2) 1_555 1_555 1_555 yes
C(7) C(9) H(16) 174.4(1) 1_555 1_555 1_555 no
C(7) C(9) H(17) 140.5(1) 1_555 1_555 1_555 no
C(7) C(9) H(18) 135.7(1) 1_555 1_555 1_555 no
C(8) C(9) C(12) 28.2(1) 1_555 1_555 1_555 yes
C(8) C(9) C(13) 122.3(2) 1_555 1_555 1_555 yes
C(8) C(9) H(16) 148.4(2) 1_555 1_555 1_555 no
C(8) C(9) H(17) 107.1(2) 1_555 1_555 1_555 no
C(8) C(9) H(18) 106.9(1) 1_555 1_555 1_555 no
C(12) C(9) C(13) 94.2(2) 1_555 1_555 1_555 yes
C(12) C(9) H(16) 120.3(1) 1_555 1_555 1_555 no
C(12) C(9) H(17) 80.8(1) 1_555 1_555 1_555 no
C(12) C(9) H(18) 81.2(1) 1_555 1_555 1_555 no
C(13) C(9) H(16) 26.1(1) 1_555 1_555 1_555 no
C(13) C(9) H(17) 26.2(1) 1_555 1_555 1_555 no
C(13) C(9) H(18) 26.2(1) 1_555 1_555 1_555 no
H(16) C(9) H(17) 44.90(5) 1_555 1_555 1_555 no
H(16) C(9) H(18) 44.96(4) 1_555 1_555 1_555 no
H(17) C(9) H(18) 44.91(4) 1_555 1_555 1_555 no
C(5) C(10) C(6) 24.8(1) 1_555 1_555 1_555 yes
C(5) C(10) C(7) 52.85(8) 1_555 1_555 1_555 yes
C(5) C(10) H(7) 118.5(2) 1_555 1_555 1_555 no
C(5) C(10) H(8) 122.7(2) 1_555 1_555 1_555 no
C(5) C(10) H(9) 85.0(2) 1_555 1_555 1_555 no
C(6) C(10) C(7) 28.2(1) 1_555 1_555 1_555 yes
C(6) C(10) H(7) 110.9(2) 1_555 1_555 1_555 no
C(6) C(10) H(8) 109.6(2) 1_555 1_555 1_555 no
C(6) C(10) H(9) 109.6(2) 1_555 1_555 1_555 no
C(7) C(10) H(7) 95.3(2) 1_555 1_555 1_555 no
C(7) C(10) H(8) 94.6(2) 1_555 1_555 1_555 no
C(7) C(10) H(9) 137.7(2) 1_555 1_555 1_555 no
H(7) C(10) H(8) 109.0(2) 1_555 1_555 1_555 no
H(7) C(10) H(9) 109.7(2) 1_555 1_555 1_555 no
H(8) C(10) H(9) 108.0(3) 1_555 1_555 1_555 no
C(6) C(11) C(7) 26.8(1) 1_555 1_555 1_555 yes
C(6) C(11) C(8) 52.48(8) 1_555 1_555 1_555 yes
C(6) C(11) H(10) 136.5(2) 1_555 1_555 1_555 no
C(6) C(11) H(11) 94.9(2) 1_555 1_555 1_555 no
C(6) C(11) H(12) 94.2(2) 1_555 1_555 1_555 no
C(7) C(11) C(8) 25.8(1) 1_555 1_555 1_555 yes
C(7) C(11) H(10) 109.7(2) 1_555 1_555 1_555 no
C(7) C(11) H(11) 110.1(2) 1_555 1_555 1_555 no
C(7) C(11) H(12) 108.7(2) 1_555 1_555 1_555 no
C(8) C(11) H(10) 84.1(2) 1_555 1_555 1_555 no
C(8) C(11) H(11) 124.3(2) 1_555 1_555 1_555 no
C(8) C(11) H(12) 116.7(2) 1_555 1_555 1_555 no
H(10) C(11) H(11) 110.7(3) 1_555 1_555 1_555 no
H(10) C(11) H(12) 109.2(2) 1_555 1_555 1_555 no
H(11) C(11) H(12) 108.4(3) 1_555 1_555 1_555 no
C(7) C(12) C(8) 25.9(1) 1_555 1_555 1_555 yes
C(7) C(12) C(9) 52.47(8) 1_555 1_555 1_555 yes
C(7) C(12) H(13) 124.1(2) 1_555 1_555 1_555 no
C(7) C(12) H(14) 85.5(2) 1_555 1_555 1_555 no
C(7) C(12) H(15) 120.0(2) 1_555 1_555 1_555 no
C(8) C(12) C(9) 26.7(1) 1_555 1_555 1_555 yes
C(8) C(12) H(13) 110.9(2) 1_555 1_555 1_555 no
C(8) C(12) H(14) 111.3(3) 1_555 1_555 1_555 no
C(8) C(12) H(15) 111.7(3) 1_555 1_555 1_555 no
C(9) C(12) H(13) 96.4(2) 1_555 1_555 1_555 no
C(9) C(12) H(14) 137.9(2) 1_555 1_555 1_555 no
C(9) C(12) H(15) 96.7(2) 1_555 1_555 1_555 no
H(13) C(12) H(14) 107.0(3) 1_555 1_555 1_555 no
H(13) C(12) H(15) 107.3(3) 1_555 1_555 1_555 no
H(14) C(12) H(15) 108.6(3) 1_555 1_555 1_555 no
C(5) C(13) C(8) 53.07(8) 1_555 1_555 1_555 yes
C(5) C(13) C(9) 25.2(1) 1_555 1_555 1_555 yes
C(5) C(13) H(16) 85.1(2) 1_555 1_555 1_555 no
C(5) C(13) H(17) 124.1(2) 1_555 1_555 1_555 no
C(5) C(13) H(18) 117.2(2) 1_555 1_555 1_555 no
C(8) C(13) C(9) 28.0(1) 1_555 1_555 1_555 yes
C(8) C(13) H(16) 138.1(2) 1_555 1_555 1_555 no
C(8) C(13) H(17) 94.9(2) 1_555 1_555 1_555 no
C(8) C(13) H(18) 94.3(2) 1_555 1_555 1_555 no
C(9) C(13) H(16) 110.1(2) 1_555 1_555 1_555 no
C(9) C(13) H(17) 110.2(2) 1_555 1_555 1_555 no
C(9) C(13) H(18) 109.8(2) 1_555 1_555 1_555 no
H(16) C(13) H(17) 109.0(3) 1_555 1_555 1_555 no
H(16) C(13) H(18) 109.1(3) 1_555 1_555 1_555 no
H(17) C(13) H(18) 108.7(3) 1_555 1_555 1_555 no
Zr C(14) Si 97.00(8) 1_555 1_555 1_555 yes
Zr C(14) C(15) 75.3(1) 1_555 1_555 1_555 yes
Zr C(14) C(16) 65.72(7) 1_555 1_555 1_555 yes
Zr C(14) C(17) 65.57(7) 1_555 1_555 1_555 yes
Zr C(14) C(18) 74.1(1) 1_555 1_555 1_555 yes
Zr C(14) C(19) 88.71(8) 1_555 1_555 1_555 yes
Zr C(14) C(22) 87.02(8) 1_555 1_555 1_555 yes
Si C(14) C(15) 124.3(2) 1_555 1_555 1_555 yes
Si C(14) C(16) 154.0(1) 1_555 1_555 1_555 yes
Si C(14) C(17) 155.0(1) 1_555 1_555 1_555 yes
Si C(14) C(18) 125.2(2) 1_555 1_555 1_555 yes
Si C(14) C(19) 100.7(1) 1_555 1_555 1_555 yes
Si C(14) C(22) 101.8(1) 1_555 1_555 1_555 yes
C(15) C(14) C(16) 35.2(1) 1_555 1_555 1_555 yes
C(15) C(14) C(17) 70.6(1) 1_555 1_555 1_555 yes
C(15) C(14) C(18) 105.9(2) 1_555 1_555 1_555 yes
C(15) C(14) C(19) 26.4(1) 1_555 1_555 1_555 yes
C(15) C(14) C(22) 131.8(2) 1_555 1_555 1_555 yes
C(16) C(14) C(17) 35.42(9) 1_555 1_555 1_555 yes
C(16) C(14) C(18) 70.7(1) 1_555 1_555 1_555 yes
C(16) C(14) C(19) 61.5(1) 1_555 1_555 1_555 yes
C(16) C(14) C(22) 96.7(1) 1_555 1_555 1_555 yes
C(17) C(14) C(18) 35.3(1) 1_555 1_555 1_555 yes
C(17) C(14) C(19) 96.8(1) 1_555 1_555 1_555 yes
C(17) C(14) C(22) 61.3(1) 1_555 1_555 1_555 yes
C(18) C(14) C(19) 132.1(2) 1_555 1_555 1_555 yes
C(18) C(14) C(22) 26.2(1) 1_555 1_555 1_555 yes
C(19) C(14) C(22) 157.4(1) 1_555 1_555 1_555 yes
Zr C(15) C(14) 71.4(1) 1_555 1_555 1_555 yes
Zr C(15) C(16) 77.2(1) 1_555 1_555 1_555 yes
Zr C(15) C(17) 65.18(8) 1_555 1_555 1_555 yes
Zr C(15) C(18) 62.26(7) 1_555 1_555 1_555 yes
Zr C(15) C(19) 123.5(2) 1_555 1_555 1_555 yes
Zr C(15) C(20) 92.53(10) 1_555 1_555 1_555 yes
Zr C(15) H(19) 100.73(8) 1_555 1_555 1_555 no
Zr C(15) H(20) 145.5(1) 1_555 1_555 1_555 no
Zr C(15) H(21) 116.81(9) 1_555 1_555 1_555 no
C(14) C(15) C(16) 109.1(2) 1_555 1_555 1_555 yes
C(14) C(15) C(17) 73.1(1) 1_555 1_555 1_555 yes
C(14) C(15) C(18) 37.2(1) 1_555 1_555 1_555 yes
C(14) C(15) C(19) 128.4(2) 1_555 1_555 1_555 yes
C(14) C(15) C(20) 136.8(2) 1_555 1_555 1_555 yes
C(14) C(15) H(19) 140.3(2) 1_555 1_555 1_555 no
C(14) C(15) H(20) 134.0(2) 1_555 1_555 1_555 no
C(14) C(15) H(21) 102.7(1) 1_555 1_555 1_555 no
C(16) C(15) C(17) 36.0(1) 1_555 1_555 1_555 yes
C(16) C(15) C(18) 71.9(1) 1_555 1_555 1_555 yes
C(16) C(15) C(19) 122.1(2) 1_555 1_555 1_555 yes
C(16) C(15) C(20) 27.9(1) 1_555 1_555 1_555 yes
C(16) C(15) H(19) 106.6(2) 1_555 1_555 1_555 no
C(16) C(15) H(20) 106.8(2) 1_555 1_555 1_555 no
C(16) C(15) H(21) 148.0(2) 1_555 1_555 1_555 no
C(17) C(15) C(18) 35.94(9) 1_555 1_555 1_555 yes
C(17) C(15) C(19) 157.5(2) 1_555 1_555 1_555 yes
C(17) C(15) C(20) 63.7(1) 1_555 1_555 1_555 yes
C(17) C(15) H(19) 140.2(1) 1_555 1_555 1_555 no
C(17) C(15) H(20) 136.2(1) 1_555 1_555 1_555 no
C(17) C(15) H(21) 174.8(1) 1_555 1_555 1_555 no
C(18) C(15) C(19) 164.9(2) 1_555 1_555 1_555 yes
C(18) C(15) C(20) 99.7(1) 1_555 1_555 1_555 yes
C(18) C(15) H(19) 163.0(1) 1_555 1_555 1_555 no
C(18) C(15) H(20) 152.2(1) 1_555 1_555 1_555 no
C(18) C(15) H(21) 139.8(1) 1_555 1_555 1_555 no
C(19) C(15) C(20) 94.2(2) 1_555 1_555 1_555 yes
C(19) C(15) H(19) 26.8(1) 1_555 1_555 1_555 no
C(19) C(15) H(20) 25.7(1) 1_555 1_555 1_555 no
C(19) C(15) H(21) 26.0(1) 1_555 1_555 1_555 no
C(20) C(15) H(19) 81.0(1) 1_555 1_555 1_555 no
C(20) C(15) H(20) 80.9(1) 1_555 1_555 1_555 no
C(20) C(15) H(21) 120.2(1) 1_555 1_555 1_555 no
H(19) C(15) H(20) 44.85(5) 1_555 1_555 1_555 no
H(19) C(15) H(21) 44.86(5) 1_555 1_555 1_555 no
H(20) C(15) H(21) 44.92(5) 1_555 1_555 1_555 no
Zr C(16) C(14) 59.94(7) 1_555 1_555 1_555 yes
Zr C(16) C(15) 70.9(1) 1_555 1_555 1_555 yes
Zr C(16) C(17) 74.0(1) 1_555 1_555 1_555 yes
Zr C(16) C(18) 60.98(7) 1_555 1_555 1_555 yes
Zr C(16) C(19) 87.89(9) 1_555 1_555 1_555 yes
Zr C(16) C(20) 126.6(2) 1_555 1_555 1_555 yes
Zr C(16) C(21) 90.2(1) 1_555 1_555 1_555 yes
Zr C(16) H(22) 121.9(1) 1_555 1_555 1_555 no
Zr C(16) H(23) 148.5(1) 1_555 1_555 1_555 no
Zr C(16) H(24) 104.03(9) 1_555 1_555 1_555 no
Zr C(16) H(26) 100.43(8) 1_555 1_555 1_555 no
C(14) C(16) C(15) 35.7(1) 1_555 1_555 1_555 yes
C(14) C(16) C(17) 72.2(1) 1_555 1_555 1_555 yes
C(14) C(16) C(18) 36.45(8) 1_555 1_555 1_555 yes
C(14) C(16) C(19) 65.5(1) 1_555 1_555 1_555 yes
C(14) C(16) C(20) 160.9(2) 1_555 1_555 1_555 yes
C(14) C(16) C(21) 99.9(1) 1_555 1_555 1_555 yes
C(14) C(16) H(22) 171.3(1) 1_555 1_555 1_555 no
C(14) C(16) H(23) 138.4(1) 1_555 1_555 1_555 no
C(14) C(16) H(24) 143.7(1) 1_555 1_555 1_555 no
C(14) C(16) H(26) 121.0(1) 1_555 1_555 1_555 no
C(15) C(16) C(17) 107.9(2) 1_555 1_555 1_555 yes
C(15) C(16) C(18) 72.2(1) 1_555 1_555 1_555 yes
C(15) C(16) C(19) 29.9(1) 1_555 1_555 1_555 yes
C(15) C(16) C(20) 125.8(2) 1_555 1_555 1_555 yes
C(15) C(16) C(21) 135.5(2) 1_555 1_555 1_555 yes
C(15) C(16) H(22) 152.1(2) 1_555 1_555 1_555 no
C(15) C(16) H(23) 110.1(2) 1_555 1_555 1_555 no
C(15) C(16) H(24) 110.3(2) 1_555 1_555 1_555 no
C(15) C(16) H(26) 156.6(2) 1_555 1_555 1_555 no
C(17) C(16) C(18) 35.8(1) 1_555 1_555 1_555 yes
C(17) C(16) C(19) 137.5(2) 1_555 1_555 1_555 yes
C(17) C(16) C(20) 125.8(2) 1_555 1_555 1_555 yes
C(17) C(16) C(21) 27.8(1) 1_555 1_555 1_555 yes
C(17) C(16) H(22) 99.7(2) 1_555 1_555 1_555 no
C(17) C(16) H(23) 130.8(2) 1_555 1_555 1_555 no
C(17) C(16) H(24) 138.5(2) 1_555 1_555 1_555 no
C(17) C(16) H(26) 48.9(1) 1_555 1_555 1_555 no
C(18) C(16) C(19) 101.9(1) 1_555 1_555 1_555 yes
C(18) C(16) C(20) 161.1(2) 1_555 1_555 1_555 yes
C(18) C(16) C(21) 63.5(1) 1_555 1_555 1_555 yes
C(18) C(16) H(22) 135.5(1) 1_555 1_555 1_555 no
C(18) C(16) H(23) 150.5(1) 1_555 1_555 1_555 no
C(18) C(16) H(24) 163.8(1) 1_555 1_555 1_555 no
C(18) C(16) H(26) 84.61(10) 1_555 1_555 1_555 no
C(19) C(16) C(20) 95.9(2) 1_555 1_555 1_555 yes
C(19) C(16) C(21) 164.0(1) 1_555 1_555 1_555 yes
C(19) C(16) H(22) 122.2(1) 1_555 1_555 1_555 no
C(19) C(16) H(23) 82.7(1) 1_555 1_555 1_555 no
C(19) C(16) H(24) 82.6(1) 1_555 1_555 1_555 no
C(19) C(16) H(26) 171.3(1) 1_555 1_555 1_555 no
C(20) C(16) C(21) 98.0(2) 1_555 1_555 1_555 yes
C(20) C(16) H(22) 26.3(1) 1_555 1_555 1_555 no
C(20) C(16) H(23) 26.7(1) 1_555 1_555 1_555 no
C(20) C(16) H(24) 25.8(1) 1_555 1_555 1_555 no
C(20) C(16) H(26) 77.1(2) 1_555 1_555 1_555 no
C(21) C(16) H(22) 72.0(1) 1_555 1_555 1_555 no
C(21) C(16) H(23) 106.6(1) 1_555 1_555 1_555 no
C(21) C(16) H(24) 113.3(1) 1_555 1_555 1_555 no
C(21) C(16) H(26) 21.12(7) 1_555 1_555 1_555 no
H(22) C(16) H(23) 45.05(5) 1_555 1_555 1_555 no
H(22) C(16) H(24) 45.05(5) 1_555 1_555 1_555 no
H(22) C(16) H(26) 50.90(6) 1_555 1_555 1_555 no
H(23) C(16) H(24) 45.02(5) 1_555 1_555 1_555 no
H(23) C(16) H(26) 88.75(8) 1_555 1_555 1_555 no
H(24) C(16) H(26) 92.75(9) 1_555 1_555 1_555 no
Zr C(17) C(14) 60.06(7) 1_555 1_555 1_555 yes
Zr C(17) C(15) 61.84(7) 1_555 1_555 1_555 yes
Zr C(17) C(16) 74.5(1) 1_555 1_555 1_555 yes
Zr C(17) C(18) 70.1(1) 1_555 1_555 1_555 yes
Zr C(17) C(20) 90.89(9) 1_555 1_555 1_555 yes
Zr C(17) C(21) 125.9(2) 1_555 1_555 1_555 yes
Zr C(17) C(22) 86.61(9) 1_555 1_555 1_555 yes
Zr C(17) H(22) 101.05(8) 1_555 1_555 1_555 no
Zr C(17) H(25) 146.0(1) 1_555 1_555 1_555 no
Zr C(17) H(26) 121.37(10) 1_555 1_555 1_555 no
Zr C(17) H(27) 102.12(9) 1_555 1_555 1_555 no
C(14) C(17) C(15) 36.28(8) 1_555 1_555 1_555 yes
C(14) C(17) C(16) 72.4(1) 1_555 1_555 1_555 yes
C(14) C(17) C(18) 36.1(1) 1_555 1_555 1_555 yes
C(14) C(17) C(20) 100.1(1) 1_555 1_555 1_555 yes
C(14) C(17) C(21) 160.7(2) 1_555 1_555 1_555 yes
C(14) C(17) C(22) 65.9(1) 1_555 1_555 1_555 yes
C(14) C(17) H(22) 120.9(1) 1_555 1_555 1_555 no
C(14) C(17) H(25) 139.4(1) 1_555 1_555 1_555 no
C(14) C(17) H(26) 171.6(1) 1_555 1_555 1_555 no
C(14) C(17) H(27) 143.7(1) 1_555 1_555 1_555 no
C(15) C(17) C(16) 36.1(1) 1_555 1_555 1_555 yes
C(15) C(17) C(18) 72.4(1) 1_555 1_555 1_555 yes
C(15) C(17) C(20) 63.9(1) 1_555 1_555 1_555 yes
C(15) C(17) C(21) 161.6(2) 1_555 1_555 1_555 yes
C(15) C(17) C(22) 102.1(1) 1_555 1_555 1_555 yes
C(15) C(17) H(22) 84.70(10) 1_555 1_555 1_555 no
C(15) C(17) H(25) 152.1(1) 1_555 1_555 1_555 no
C(15) C(17) H(26) 135.8(1) 1_555 1_555 1_555 no
C(15) C(17) H(27) 162.5(1) 1_555 1_555 1_555 no
C(16) C(17) C(18) 108.5(2) 1_555 1_555 1_555 yes
C(16) C(17) C(20) 27.9(1) 1_555 1_555 1_555 yes
C(16) C(17) C(21) 126.1(2) 1_555 1_555 1_555 yes
C(16) C(17) C(22) 138.2(2) 1_555 1_555 1_555 yes
C(16) C(17) H(22) 48.7(1) 1_555 1_555 1_555 no
C(16) C(17) H(25) 132.0(2) 1_555 1_555 1_555 no
C(16) C(17) H(26) 99.8(2) 1_555 1_555 1_555 no
C(16) C(17) H(27) 137.1(2) 1_555 1_555 1_555 no
C(18) C(17) C(20) 136.2(2) 1_555 1_555 1_555 yes
C(18) C(17) C(21) 125.1(2) 1_555 1_555 1_555 yes
C(18) C(17) C(22) 29.9(1) 1_555 1_555 1_555 yes
C(18) C(17) H(22) 157.0(2) 1_555 1_555 1_555 no
C(18) C(17) H(25) 110.2(2) 1_555 1_555 1_555 no
C(18) C(17) H(26) 151.6(2) 1_555 1_555 1_555 no
C(18) C(17) H(27) 110.2(2) 1_555 1_555 1_555 no
C(20) C(17) C(21) 98.2(2) 1_555 1_555 1_555 yes
C(20) C(17) C(22) 165.0(1) 1_555 1_555 1_555 yes
C(20) C(17) H(22) 20.86(8) 1_555 1_555 1_555 no
C(20) C(17) H(25) 107.2(1) 1_555 1_555 1_555 no
C(20) C(17) H(26) 71.9(1) 1_555 1_555 1_555 no
C(20) C(17) H(27) 112.3(1) 1_555 1_555 1_555 no
C(21) C(17) C(22) 95.3(2) 1_555 1_555 1_555 yes
C(21) C(17) H(22) 77.5(2) 1_555 1_555 1_555 no
C(21) C(17) H(25) 25.3(1) 1_555 1_555 1_555 no
C(21) C(17) H(26) 26.5(1) 1_555 1_555 1_555 no
C(21) C(17) H(27) 26.2(1) 1_555 1_555 1_555 no
C(22) C(17) H(22) 171.6(1) 1_555 1_555 1_555 no
C(22) C(17) H(25) 82.58(10) 1_555 1_555 1_555 no
C(22) C(17) H(26) 121.8(1) 1_555 1_555 1_555 no
C(22) C(17) H(27) 82.7(1) 1_555 1_555 1_555 no
H(22) C(17) H(25) 89.09(8) 1_555 1_555 1_555 no
H(22) C(17) H(26) 51.11(5) 1_555 1_555 1_555 no
H(22) C(17) H(27) 92.22(9) 1_555 1_555 1_555 no
H(25) C(17) H(26) 44.68(5) 1_555 1_555 1_555 no
H(25) C(17) H(27) 44.63(5) 1_555 1_555 1_555 no
H(26) C(17) H(27) 44.60(5) 1_555 1_555 1_555 no
Zr C(18) C(14) 72.1(1) 1_555 1_555 1_555 yes
Zr C(18) C(15) 63.35(7) 1_555 1_555 1_555 yes
Zr C(18) C(16) 65.68(7) 1_555 1_555 1_555 yes
Zr C(18) C(17) 77.8(1) 1_555 1_555 1_555 yes
Zr C(18) C(21) 92.83(9) 1_555 1_555 1_555 yes
Zr C(18) C(22) 122.0(2) 1_555 1_555 1_555 yes
Zr C(18) H(28) 116.07(9) 1_555 1_555 1_555 no
Zr C(18) H(29) 144.5(1) 1_555 1_555 1_555 no
Zr C(18) H(30) 99.82(8) 1_555 1_555 1_555 no
C(14) C(18) C(15) 36.9(1) 1_555 1_555 1_555 yes
C(14) C(18) C(16) 72.8(1) 1_555 1_555 1_555 yes
C(14) C(18) C(17) 108.6(2) 1_555 1_555 1_555 yes
C(14) C(18) C(21) 136.6(2) 1_555 1_555 1_555 yes
C(14) C(18) C(22) 128.8(2) 1_555 1_555 1_555 yes
C(14) C(18) H(28) 102.6(1) 1_555 1_555 1_555 no
C(14) C(18) H(29) 133.8(2) 1_555 1_555 1_555 no
C(14) C(18) H(30) 140.2(2) 1_555 1_555 1_555 no
C(15) C(18) C(16) 35.92(9) 1_555 1_555 1_555 yes
C(15) C(18) C(17) 71.6(1) 1_555 1_555 1_555 yes
C(15) C(18) C(21) 99.8(1) 1_555 1_555 1_555 yes
C(15) C(18) C(22) 165.1(2) 1_555 1_555 1_555 yes
C(15) C(18) H(28) 139.5(1) 1_555 1_555 1_555 no
C(15) C(18) H(29) 152.1(1) 1_555 1_555 1_555 no
C(15) C(18) H(30) 163.1(1) 1_555 1_555 1_555 no
C(16) C(18) C(17) 35.7(1) 1_555 1_555 1_555 yes
C(16) C(18) C(21) 64.0(1) 1_555 1_555 1_555 yes
C(16) C(18) C(22) 157.6(2) 1_555 1_555 1_555 yes
C(16) C(18) H(28) 174.6(1) 1_555 1_555 1_555 no
C(16) C(18) H(29) 136.7(1) 1_555 1_555 1_555 no
C(16) C(18) H(30) 140.5(1) 1_555 1_555 1_555 no
C(17) C(18) C(21) 28.3(1) 1_555 1_555 1_555 yes
C(17) C(18) C(22) 122.3(2) 1_555 1_555 1_555 yes
C(17) C(18) H(28) 148.6(2) 1_555 1_555 1_555 no
C(17) C(18) H(29) 107.1(1) 1_555 1_555 1_555 no
C(17) C(18) H(30) 107.4(2) 1_555 1_555 1_555 no
C(21) C(18) C(22) 93.9(2) 1_555 1_555 1_555 yes
C(21) C(18) H(28) 120.3(1) 1_555 1_555 1_555 no
C(21) C(18) H(29) 80.92(10) 1_555 1_555 1_555 no
C(21) C(18) H(30) 81.4(1) 1_555 1_555 1_555 no
C(22) C(18) H(28) 26.4(1) 1_555 1_555 1_555 no
C(22) C(18) H(29) 25.9(1) 1_555 1_555 1_555 no
C(22) C(18) H(30) 26.0(1) 1_555 1_555 1_555 no
H(28) C(18) H(29) 44.84(4) 1_555 1_555 1_555 no
H(28) C(18) H(30) 44.82(5) 1_555 1_555 1_555 no
H(29) C(18) H(30) 44.81(4) 1_555 1_555 1_555 no
C(14) C(19) C(15) 25.1(1) 1_555 1_555 1_555 yes
C(14) C(19) C(16) 53.02(9) 1_555 1_555 1_555 yes
C(14) C(19) H(19) 122.6(2) 1_555 1_555 1_555 no
C(14) C(19) H(20) 118.2(2) 1_555 1_555 1_555 no
C(14) C(19) H(21) 85.1(2) 1_555 1_555 1_555 no
C(15) C(19) C(16) 28.0(1) 1_555 1_555 1_555 yes
C(15) C(19) H(19) 108.9(2) 1_555 1_555 1_555 no
C(15) C(19) H(20) 110.4(3) 1_555 1_555 1_555 no
C(15) C(19) H(21) 109.9(2) 1_555 1_555 1_555 no
C(16) C(19) H(19) 93.8(2) 1_555 1_555 1_555 no
C(16) C(19) H(20) 94.6(2) 1_555 1_555 1_555 no
C(16) C(19) H(21) 137.9(2) 1_555 1_555 1_555 no
H(19) C(19) H(20) 108.7(3) 1_555 1_555 1_555 no
H(19) C(19) H(21) 108.2(3) 1_555 1_555 1_555 no
H(20) C(19) H(21) 110.8(3) 1_555 1_555 1_555 no
C(15) C(20) C(16) 26.3(1) 1_555 1_555 1_555 yes
C(15) C(20) C(17) 52.40(9) 1_555 1_555 1_555 yes
C(15) C(20) H(22) 136.0(2) 1_555 1_555 1_555 no
C(15) C(20) H(23) 95.1(2) 1_555 1_555 1_555 no
C(15) C(20) H(24) 95.9(2) 1_555 1_555 1_555 no
C(16) C(20) C(17) 26.3(1) 1_555 1_555 1_555 yes
C(16) C(20) H(22) 109.7(3) 1_555 1_555 1_555 no
C(16) C(20) H(23) 109.2(3) 1_555 1_555 1_555 no
C(16) C(20) H(24) 110.6(2) 1_555 1_555 1_555 no
C(17) C(20) H(22) 83.7(2) 1_555 1_555 1_555 no
C(17) C(20) H(23) 116.4(2) 1_555 1_555 1_555 no
C(17) C(20) H(24) 125.2(2) 1_555 1_555 1_555 no
H(22) C(20) H(23) 108.2(3) 1_555 1_555 1_555 no
H(22) C(20) H(24) 110.1(3) 1_555 1_555 1_555 no
H(23) C(20) H(24) 109.1(3) 1_555 1_555 1_555 no
C(16) C(21) C(17) 26.1(1) 1_555 1_555 1_555 yes
C(16) C(21) C(18) 52.53(9) 1_555 1_555 1_555 yes
C(16) C(21) H(25) 119.5(2) 1_555 1_555 1_555 no
C(16) C(21) H(26) 83.9(2) 1_555 1_555 1_555 no
C(16) C(21) H(27) 123.2(2) 1_555 1_555 1_555 no
C(17) C(21) C(18) 26.6(1) 1_555 1_555 1_555 yes
C(17) C(21) H(25) 111.5(3) 1_555 1_555 1_555 no
C(17) C(21) H(26) 109.8(3) 1_555 1_555 1_555 no
C(17) C(21) H(27) 110.4(2) 1_555 1_555 1_555 no
C(18) C(21) H(25) 96.9(2) 1_555 1_555 1_555 no
C(18) C(21) H(26) 136.3(2) 1_555 1_555 1_555 no
C(18) C(21) H(27) 96.5(2) 1_555 1_555 1_555 no
H(25) C(21) H(26) 109.0(3) 1_555 1_555 1_555 no
H(25) C(21) H(27) 109.3(3) 1_555 1_555 1_555 no
H(26) C(21) H(27) 106.7(3) 1_555 1_555 1_555 no
C(14) C(22) C(17) 52.75(8) 1_555 1_555 1_555 yes
C(14) C(22) C(18) 25.0(1) 1_555 1_555 1_555 yes
C(14) C(22) H(28) 84.4(2) 1_555 1_555 1_555 no
C(14) C(22) H(29) 117.4(2) 1_555 1_555 1_555 no
C(14) C(22) H(30) 123.2(2) 1_555 1_555 1_555 no
C(17) C(22) C(18) 27.9(1) 1_555 1_555 1_555 yes
C(17) C(22) H(28) 137.1(2) 1_555 1_555 1_555 no
C(17) C(22) H(29) 94.7(2) 1_555 1_555 1_555 no
C(17) C(22) H(30) 95.0(2) 1_555 1_555 1_555 no
C(18) C(22) H(28) 109.3(2) 1_555 1_555 1_555 no
C(18) C(22) H(29) 110.0(2) 1_555 1_555 1_555 no
C(18) C(22) H(30) 109.9(2) 1_555 1_555 1_555 no
H(28) C(22) H(29) 109.2(2) 1_555 1_555 1_555 no
H(28) C(22) H(30) 108.8(3) 1_555 1_555 1_555 no
H(29) C(22) H(30) 109.7(2) 1_555 1_555 1_555 no

loop_
_geom_bond_atom_site_label_1
_geom_bond_atom_site_label_2
_geom_bond_distance
_geom_bond_site_symmetry_1
_geom_bond_site_symmetry_2
_geom_bond_publ_flag
Zr Cl(1) 2.4342(6) . . yes
Zr Cl(2) 2.4323(5) . . yes
Zr C(5) 2.466(2) . . yes
Zr C(6) 2.508(2) . . yes
Zr C(7) 2.616(2) . . yes
Zr C(8) 2.615(2) . . yes
Zr C(9) 2.514(2) . . yes
Zr C(14) 2.472(2) . . yes
Zr C(15) 2.523(2) . . yes
Zr C(16) 2.604(2) . . yes
Zr C(17) 2.598(2) . . yes
Zr C(18) 2.499(2) . . yes
Si C(1) 1.856(3) . . yes
Si C(3) 1.871(3) . . yes
Si C(5) 1.873(2) . . yes
Si C(14) 1.889(2) . . yes
C(1) C(2) 1.278(4) . . yes
C(3) C(4) 1.246(4) . . yes
C(5) C(6) 1.438(3) . . yes
C(5) C(7) 2.321(3) . . yes
C(5) C(8) 2.324(3) . . yes
C(5) C(9) 1.440(3) . . yes
C(5) C(10) 2.653(3) . . yes
C(5) C(13) 2.645(3) . . yes
C(6) C(7) 1.425(3) . . yes
C(6) C(8) 2.294(3) . . yes
C(6) C(9) 2.300(3) . . yes
C(6) C(10) 1.498(3) . . yes
C(6) C(11) 2.597(3) . . yes
C(7) C(8) 1.400(3) . . yes
C(7) C(9) 2.286(3) . . yes
C(7) C(10) 2.559(4) . . yes
C(7) C(11) 1.505(3) . . yes
C(7) C(12) 2.583(4) . . yes
C(8) C(9) 1.420(3) . . yes
C(8) C(11) 2.593(3) . . yes
C(8) C(12) 1.495(3) . . yes
C(8) C(13) 2.554(4) . . yes
C(9) C(12) 2.588(4) . . yes
C(9) C(13) 1.496(3) . . yes
C(14) C(15) 1.434(3) . . yes
C(14) C(16) 2.321(3) . . yes
C(14) C(17) 2.319(3) . . yes
C(14) C(18) 1.443(3) . . yes
C(14) C(19) 2.644(3) . . yes
C(14) C(22) 2.659(3) . . yes
C(15) C(16) 1.415(3) . . yes
C(15) C(17) 2.285(3) . . yes
C(15) C(18) 2.296(3) . . yes
C(15) C(19) 1.503(3) . . yes
C(15) C(20) 2.589(4) . . yes
C(16) C(17) 1.411(3) . . yes
C(16) C(18) 2.293(3) . . yes
C(16) C(19) 2.553(4) . . yes
C(16) C(20) 1.493(3) . . yes
C(16) C(21) 2.595(4) . . yes
C(17) C(18) 1.413(3) . . yes
C(17) C(20) 2.587(4) . . yes
C(17) C(21) 1.500(3) . . yes
C(17) C(22) 2.557(4) . . yes
C(18) C(21) 2.586(4) . . yes
C(18) C(22) 1.506(3) . . yes

loop_
_geom_contact_atom_site_label_1
_geom_contact_atom_site_label_2
_geom_contact_distance
_geom_contact_site_symmetry_1
_geom_contact_site_symmetry_2
_geom_contact_publ_flag
Zr C(6) 2.508(2) . . ?
Zr C(7) 2.616(2) . . ?
Zr C(8) 2.615(2) . . ?
Zr C(9) 2.514(2) . . ?
Zr C(15) 2.523(2) . . ?
Zr C(16) 2.604(2) . . ?
Zr C(17) 2.598(2) . . ?
C(5) C(10) 2.653(3) . . ?
C(5) C(13) 2.645(3) . . ?
C(6) C(11) 2.597(3) . . ?
C(7) C(10) 2.559(4) . . ?
C(7) C(12) 2.583(4) . . ?
C(8) C(11) 2.593(3) . . ?
C(8) C(13) 2.554(4) . . ?
C(9) C(12) 2.588(4) . . ?
C(14) C(19) 2.644(3) . . ?
C(14) C(22) 2.659(3) . . ?
C(15) C(20) 2.589(4) . . ?
C(16) C(19) 2.553(4) . . ?
C(16) C(21) 2.595(4) . . ?
C(17) C(20) 2.587(4) . . ?
C(17) C(22) 2.557(4) . . ?
C(18) C(21) 2.586(4) . . ?
